data_2222881
loop_
_publ_author_name
'Mungkornasawakul, Pitchaya'
'Pyne, Stephen G.'
'Ung, Alison T.'
'Jatisatienr, Araya'
'Willis, Anthony C.'

_publ_section_title
;
 Stemofoline ethyl acetate solvate
;
_journal_coeditor_code SJ2635
_journal_issue 8
_journal_name_full 'Acta Crystallographica Section E'
_journal_page_first o1878
_journal_page_last o1879
_journal_paper_doi 10.1107/S1600536809026889
_journal_volume 65
_journal_year 2009
_chemical_formula_iupac 'C22 H29 N O5, C4 H8 O2'
_chemical_formula_moiety 'C22 H29 N O5, C4 H8 O2'
_chemical_formula_sum 'C26 H37 N O7'
_chemical_formula_weight 475.58
_chemical_name_common
;
Stemofoline ethyl acetate solvate
;
_chemical_name_systematic
;(2<i>R</i>,3<i>R</i>,5<i>R</i>,5a<i>S</i>,
6<i>R</i>,8a<i>R</i>,9<i>S</i>)-(5<i>Z</i>)-5-[3-butyltetrahydro-6-methyl-
2,5-methano-4,3,8a-[1]propanyl[3]ylidenefuro[3,2-f][1,4]oxazepin-7(5<i>H</i>)-
ylidene]-4-methoxy-3-methylfuran-2(5<i>H</i>)-one
 ethyl acetate solvate
;
_space_group_IT_number 19
_symmetry_cell_setting orthorhombic
_symmetry_space_group_name_Hall 'P 2ac 2ab'
_symmetry_space_group_name_H-M 'P 21 21 21'
_atom_sites_solution_hydrogens geom
_atom_sites_solution_primary direct
_audit_creation_method CRYSTALS_ver_12.85
_cell_angle_alpha 90
_cell_angle_beta 90
_cell_angle_gamma 90
_cell_formula_units_Z 4
_cell_length_a 10.39080(10)
_cell_length_b 10.6549(2)
_cell_length_c 22.4143(4)
_cell_measurement_reflns_used 36203
_cell_measurement_temperature 200
_cell_measurement_theta_max 27.5
_cell_measurement_theta_min 2.6
_cell_volume 2481.55(7)
_computing_cell_refinement 'DENZO and SCALEPACK (Otwinowski & Minor, 1997)'
_computing_data_collection 'COLLECT (Nonius, 2001).'
_computing_data_reduction 'DENZO and SCALEPACK (Otwinowski & Minor, 1997)'
_computing_molecular_graphics
;
ORTEPII (Johnson, 1976) in TEXSAN (Molecular Structure Corporation,
1997)
;
_computing_publication_material 'CRYSTALS (Betteridge <i>et al.</i>,  2003)'
_computing_structure_refinement 'CRYSTALS (Betteridge <i>et al.</i>,  2003)'
_computing_structure_solution 'SIR92 (Altomare <i>et al.</i>,  1994)'
_diffrn_ambient_temperature 200
_diffrn_measured_fraction_theta_full 0.999
_diffrn_measured_fraction_theta_max 0.999
_diffrn_measurement_device Area
_diffrn_measurement_device_type 'Nonius KappaCCD'
_diffrn_measurement_method '\f and \w'
_diffrn_radiation_monochromator graphite
_diffrn_radiation_type 'Mo K\a'
_diffrn_radiation_wavelength 0.71073
_diffrn_reflns_av_R_equivalents 0.060
_diffrn_reflns_limit_h_max 13
_diffrn_reflns_limit_h_min -11
_diffrn_reflns_limit_k_max 13
_diffrn_reflns_limit_k_min -13
_diffrn_reflns_limit_l_max 25
_diffrn_reflns_limit_l_min -29
_diffrn_reflns_number 41745
_diffrn_reflns_theta_full 27.470
_diffrn_reflns_theta_max 27.470
_diffrn_reflns_theta_min 2.638
_diffrn_standards_number 0
_exptl_absorpt_coefficient_mu 0.092
_exptl_absorpt_correction_T_max 0.996
_exptl_absorpt_correction_T_min 0.976
_exptl_absorpt_correction_type integration
_exptl_absorpt_process_details
;
via Gaussian method (Coppens, 1970) implemented in maXus (Mackay <i>et
al.</i>,  2000)
;
_exptl_crystal_colour colourless
_exptl_crystal_density_diffrn 1.273
_exptl_crystal_density_method 'not measured'
_exptl_crystal_description needle
_exptl_crystal_F_000 1024
_exptl_crystal_size_max 0.45
_exptl_crystal_size_mid 0.08
_exptl_crystal_size_min 0.06
_refine_diff_density_max 0.30
_refine_diff_density_min -0.25
_refine_ls_abs_structure_details
;
The absolute configuration was not determined in this experiment.
;
_refine_ls_extinction_method None
_refine_ls_goodness_of_fit_ref 0.9080
_refine_ls_hydrogen_treatment constr
_refine_ls_matrix_type full
_refine_ls_number_parameters 307
_refine_ls_number_reflns 3208
_refine_ls_number_restraints 0
_refine_ls_R_factor_all 0.0512
_refine_ls_R_factor_gt 0.0315
_refine_ls_shift/su_max 0.002240
_refine_ls_structure_factor_coef Fsqd
_refine_ls_weighting_details
;
 Method, part 1, Chebychev polynomial, (Watkin, 1994, Prince, 1982)
 [weight] = 1.0/[A~0~*T~0~(x)+A~1~*T~1~(x) ... +A~n-1~]*T~n-1~(x)]
 where A~i~ are the Chebychev coefficients listed below and x= Fcalc/Fmax
 Method = Robust Weighting (Prince, 1982)
 W = [weight] * [1-(deltaF/6*sigmaF)^2^]^2^
 A~i~ are:
 38.7 60.5 31.2 8.38
;
_refine_ls_weighting_scheme calc
_refine_ls_wR_factor_all 0.1190
_refine_ls_wR_factor_gt 0.0962
_refine_ls_wR_factor_ref 0.1190
_reflns_number_gt 2149
_reflns_number_total 3209
_reflns_threshold_expression I>2\s(I)
_cod_data_source_file sj2635.cif
_cod_data_source_block I
_cod_database_code 2222881
_cod_database_fobs_code 2222881

loop_
_symmetry_equiv_pos_as_xyz
x,y,z
x+1/2,-y+1/2,-z
-x,y+1/2,-z+1/2
-x+1/2,-y,z+1/2

loop_
_atom_site_type_symbol
_atom_site_label
_atom_site_fract_x
_atom_site_fract_y
_atom_site_fract_z
_atom_site_U_iso_or_equiv
_atom_site_adp_type
_atom_site_occupancy
_atom_site_disorder_assembly
_atom_site_disorder_group
O O1 0.43611(16) 0.73200(17) 0.47018(7) 0.0301 Uani 1.0000 . .
O O2 0.27062(18) 0.79684(16) 0.52966(7) 0.0295 Uani 1.0000 . .
O O3 0.30052(17) 0.82685(17) 0.64855(8) 0.0315 Uani 1.0000 . .
O O4 0.3242(2) 0.49666(18) 0.65754(9) 0.0430 Uani 1.0000 . .
O O5 0.3409(2) 0.9075(2) 0.73957(9) 0.0469 Uani 1.0000 . .
O O6 0.4158(3) 0.2904(2) 0.50427(12) 0.0612 Uani 1.0000 . .
O O7 0.4878(2) 0.1608(2) 0.57490(9) 0.0427 Uani 1.0000 . .
N N4 0.25605(19) 0.6497(2) 0.35879(8) 0.0278 Uani 1.0000 . .
C C1 0.4196(3) 0.5479(3) 0.40840(11) 0.0331 Uani 1.0000 . .
C C2 0.4559(2) 0.6861(2) 0.41002(10) 0.0302 Uani 1.0000 . .
C C3 0.3504(2) 0.7525(2) 0.37202(10) 0.0287 Uani 1.0000 . .
C C5 0.1296(2) 0.7117(3) 0.35629(11) 0.0344 Uani 1.0000 . .
C C6 0.1362(3) 0.8327(3) 0.39472(11) 0.0355 Uani 1.0000 . .
C C7 0.2744(2) 0.8344(2) 0.41800(10) 0.0286 Uani 1.0000 . .
C C8 0.2994(2) 0.7520(2) 0.47146(10) 0.0265 Uani 1.0000 . .
C C9 0.2300(2) 0.6269(2) 0.46769(10) 0.0257 Uani 1.0000 . .
C C9a 0.2729(2) 0.5612(2) 0.40984(10) 0.0290 Uani 1.0000 . .
C C10 0.2550(2) 0.5713(2) 0.53031(10) 0.0268 Uani 1.0000 . .
C C11 0.2737(2) 0.6909(2) 0.56580(10) 0.0267 Uani 1.0000 . .
C C12 0.2931(2) 0.7068(2) 0.62431(11) 0.0280 Uani 1.0000 . .
C C13 0.3204(2) 0.6191(3) 0.67198(11) 0.0326 Uani 1.0000 . .
C C14 0.3440(3) 0.6821(3) 0.72309(11) 0.0347 Uani 1.0000 . .
C C15 0.3298(2) 0.8144(3) 0.70898(11) 0.0346 Uani 1.0000 . .
C C16 0.3825(3) 0.6425(3) 0.78503(12) 0.0495 Uani 1.0000 . .
C C17 0.1423(3) 0.4895(3) 0.55107(12) 0.0376 Uani 1.0000 . .
C C18 0.3966(3) 0.8207(3) 0.31649(11) 0.0357 Uani 1.0000 . .
C C19 0.4653(3) 0.7364(3) 0.27164(11) 0.0377 Uani 1.0000 . .
C C20 0.5063(3) 0.8045(3) 0.21512(12) 0.0452 Uani 1.0000 . .
C C21 0.5627(4) 0.7165(4) 0.16876(13) 0.0574 Uani 1.0000 . .
C C22 0.3592(4) 0.4074(3) 0.70266(16) 0.0556 Uani 1.0000 . .
C C23 0.6093(4) 0.3409(4) 0.55692(18) 0.0651 Uani 1.0000 . .
C C24 0.4940(3) 0.2645(3) 0.54151(14) 0.0416 Uani 1.0000 . .
C C25 0.3810(3) 0.0762(3) 0.56316(15) 0.0440 Uani 1.0000 . .
C C26 0.2641(3) 0.1114(3) 0.59907(17) 0.0558 Uani 1.0000 . .
H H11 0.4519 0.5013 0.4432 0.0396 Uiso 1.0000 . .
H H12 0.4479 0.5081 0.3715 0.0395 Uiso 1.0000 . .
H H21 0.5450 0.7060 0.3962 0.0365 Uiso 1.0000 . .
H H911 0.2270 0.4811 0.4032 0.0338 Uiso 1.0000 . .
H H51 0.0633 0.6534 0.3702 0.0410 Uiso 1.0000 . .
H H52 0.1109 0.7355 0.3144 0.0413 Uiso 1.0000 . .
H H61 0.0745 0.8283 0.4278 0.0416 Uiso 1.0000 . .
H H62 0.1195 0.9067 0.3706 0.0420 Uiso 1.0000 . .
H H71 0.3101 0.9183 0.4223 0.0337 Uiso 1.0000 . .
H H91 0.1369 0.6445 0.4656 0.0306 Uiso 1.0000 . .
H H101 0.3345 0.5243 0.5313 0.0325 Uiso 1.0000 . .
H H161 0.3834 0.7165 0.8100 0.0738 Uiso 1.0000 . .
H H162 0.3207 0.5819 0.8013 0.0742 Uiso 1.0000 . .
H H163 0.4664 0.6037 0.7857 0.0738 Uiso 1.0000 . .
H H171 0.1554 0.4602 0.5914 0.0551 Uiso 1.0000 . .
H H172 0.0625 0.5382 0.5495 0.0547 Uiso 1.0000 . .
H H173 0.1341 0.4163 0.5249 0.0551 Uiso 1.0000 . .
H H181 0.4556 0.8879 0.3283 0.0420 Uiso 1.0000 . .
H H182 0.3199 0.8577 0.2961 0.0419 Uiso 1.0000 . .
H H191 0.5420 0.7010 0.2907 0.0449 Uiso 1.0000 . .
H H192 0.4080 0.6653 0.2615 0.0455 Uiso 1.0000 . .
H H201 0.5699 0.8696 0.2253 0.0540 Uiso 1.0000 . .
H H202 0.4287 0.8439 0.1984 0.0544 Uiso 1.0000 . .
H H211 0.5834 0.7639 0.1322 0.0857 Uiso 1.0000 . .
H H212 0.6415 0.6757 0.1828 0.0859 Uiso 1.0000 . .
H H213 0.4996 0.6521 0.1586 0.0860 Uiso 1.0000 . .
H H221 0.3518 0.3231 0.6844 0.0821 Uiso 1.0000 . .
H H222 0.4473 0.4219 0.7153 0.0819 Uiso 1.0000 . .
H H223 0.3003 0.4131 0.7367 0.0818 Uiso 1.0000 . .
H H231 0.6081 0.4193 0.5351 0.0959 Uiso 1.0000 . .
H H232 0.6114 0.3581 0.5997 0.0961 Uiso 1.0000 . .
H H233 0.6878 0.2943 0.5464 0.0963 Uiso 1.0000 . .
H H251 0.4091 -0.0102 0.5747 0.0533 Uiso 1.0000 . .
H H252 0.3601 0.0796 0.5197 0.0528 Uiso 1.0000 . .
H H261 0.1959 0.0507 0.5919 0.0841 Uiso 1.0000 . .
H H262 0.2843 0.1122 0.6421 0.0837 Uiso 1.0000 . .
H H263 0.2342 0.1963 0.5874 0.0839 Uiso 1.0000 . .

loop_
_atom_site_aniso_label
_atom_site_aniso_U_11
_atom_site_aniso_U_22
_atom_site_aniso_U_33
_atom_site_aniso_U_12
_atom_site_aniso_U_13
_atom_site_aniso_U_23
O1 0.0236(7) 0.0391(9) 0.0275(8) -0.0033(7) -0.0031(7) 0.0015(7)
O2 0.0370(8) 0.0293(8) 0.0223(7) -0.0010(7) -0.0001(7) 0.0000(7)
O3 0.0339(9) 0.0344(9) 0.0263(8) -0.0039(7) -0.0009(7) -0.0017(7)
O4 0.0571(12) 0.0361(10) 0.0359(9) 0.0023(9) -0.0096(9) 0.0058(8)
O5 0.0530(12) 0.0514(12) 0.0363(10) -0.0041(10) -0.0027(9) -0.0099(9)
O6 0.0657(15) 0.0521(14) 0.0658(15) 0.0054(12) -0.0062(13) 0.0190(12)
O7 0.0420(10) 0.0406(10) 0.0456(10) -0.0051(9) -0.0037(8) 0.0086(9)
N4 0.0241(9) 0.0348(10) 0.0246(9) -0.0017(8) -0.0019(7) 0.0005(8)
C1 0.0330(12) 0.0360(13) 0.0304(11) 0.0083(10) 0.0025(10) 0.0004(10)
C2 0.0248(11) 0.0404(14) 0.0255(10) -0.0014(10) 0.0004(9) 0.0027(10)
C3 0.0278(11) 0.0322(11) 0.0262(10) 0.0006(9) -0.0008(9) 0.0007(10)
C5 0.0268(11) 0.0450(13) 0.0314(11) 0.0020(10) -0.0069(9) -0.0007(11)
C6 0.0355(12) 0.0406(13) 0.0303(11) 0.0113(11) -0.0043(10) 0.0025(11)
C7 0.0318(12) 0.0289(11) 0.0253(10) -0.0009(10) -0.0016(9) 0.0019(10)
C8 0.0257(10) 0.0286(11) 0.0252(10) 0.0002(9) -0.0017(9) -0.0030(10)
C9 0.0238(10) 0.0282(11) 0.0250(10) -0.0008(9) -0.0009(8) 0.0005(9)
C9a 0.0304(12) 0.0301(11) 0.0265(10) -0.0016(9) 0.0023(9) -0.0003(9)
C10 0.0262(10) 0.0275(11) 0.0267(10) -0.0010(9) -0.0006(9) -0.0006(9)
C11 0.0217(10) 0.0307(11) 0.0275(10) -0.0019(9) 0.0012(8) 0.0023(9)
C12 0.0245(10) 0.0326(11) 0.0269(11) -0.0017(9) 0.0009(9) -0.0013(10)
C13 0.0274(11) 0.0401(13) 0.0304(11) -0.0012(10) -0.0006(9) 0.0026(10)
C14 0.0305(12) 0.0492(15) 0.0245(10) -0.0014(11) -0.0005(9) 0.0041(10)
C15 0.0278(12) 0.0490(15) 0.0271(11) -0.0034(11) -0.0020(9) -0.0010(11)
C16 0.0594(19) 0.0608(19) 0.0281(12) -0.0049(16) -0.0091(12) 0.0073(13)
C17 0.0400(14) 0.0379(13) 0.0350(12) -0.0111(11) -0.0010(11) 0.0053(11)
C18 0.0366(13) 0.0434(14) 0.0270(11) -0.0039(12) 0.0030(10) 0.0071(11)
C19 0.0356(13) 0.0450(15) 0.0325(12) -0.0036(12) 0.0009(10) 0.0062(11)
C20 0.0440(15) 0.0642(18) 0.0275(11) -0.0026(14) 0.0045(11) 0.0076(13)
C21 0.0618(19) 0.076(2) 0.0344(14) -0.0067(18) 0.0077(14) -0.0012(15)
C22 0.071(2) 0.0446(16) 0.0517(17) 0.0004(16) -0.0158(17) 0.0136(14)
C23 0.073(2) 0.0541(19) 0.068(2) -0.0221(19) 0.0059(19) -0.0021(18)
C24 0.0468(16) 0.0331(13) 0.0451(14) 0.0039(12) 0.0067(12) -0.0018(12)
C25 0.0415(15) 0.0349(13) 0.0558(17) -0.0041(12) -0.0001(13) 0.0016(13)
C26 0.0461(17) 0.0518(18) 0.070(2) -0.0022(15) 0.0117(16) 0.0055(16)

loop_
_atom_type_symbol
_atom_type_scat_dispersion_real
_atom_type_scat_dispersion_imag
_atom_type_scat_source
C 0.0033 0.0016 'International Tables Vol C 4.2.6.8 and 6.1.1.4'
H 0.0000 0.0000 'International Tables Vol C 4.2.6.8 and 6.1.1.4'
N 0.0061 0.0033 'International Tables Vol C 4.2.6.8 and 6.1.1.4'
O 0.0106 0.0060 'International Tables Vol C 4.2.6.8 and 6.1.1.4'

loop_
_exptl_crystal_face_index_h
_exptl_crystal_face_index_k
_exptl_crystal_face_index_l
_exptl_crystal_face_perp_dist
1 0 0 0.200
-1 0 0 0.250
0 1 0 0.030
0 -1 0 0.030
0 1 1 0.030
0 -1 -1 0.030
0 -1 2 0.030
0 1 -2 0.030

loop_
_geom_angle_atom_site_label_1
_geom_angle_atom_site_label_2
_geom_angle_atom_site_label_3
_geom_angle_site_symmetry_1
_geom_angle_site_symmetry_2
_geom_angle_site_symmetry_3
_geom_angle
_geom_angle_publ_flag
C2 O1 C8 . . . 102.09(17) no
C8 O2 C11 . . . 104.91(18) no
C12 O3 C15 . . . 107.7(2) no
C13 O4 C22 . . . 118.7(2) no
C24 O7 C25 . . . 116.6(2) no
C3 N4 C5 . . . 105.30(19) no
C3 N4 C9a . . . 103.48(17) no
C5 N4 C9a . . . 114.66(18) no
C2 C1 C9a . . . 99.0(2) no
C2 C1 H11 . . . 112.7 no
C9a C1 H11 . . . 111.7 no
C2 C1 H12 . . . 111.5 no
C9a C1 H12 . . . 111.0 no
H11 C1 H12 . . . 110.5 no
C1 C2 O1 . . . 108.29(19) no
C1 C2 C3 . . . 104.6(2) no
O1 C2 C3 . . . 104.78(18) no
C1 C2 H21 . . . 115.4 no
O1 C2 H21 . . . 110.4 no
C3 C2 H21 . . . 112.8 no
C2 C3 N4 . . . 103.71(19) no
C2 C3 C7 . . . 104.38(18) no
N4 C3 C7 . . . 102.02(18) no
C2 C3 C18 . . . 116.2(2) no
N4 C3 C18 . . . 113.22(19) no
C7 C3 C18 . . . 115.6(2) no
N4 C5 C6 . . . 108.20(19) no
N4 C5 H51 . . . 109.4 no
C6 C5 H51 . . . 112.4 no
N4 C5 H52 . . . 109.0 no
C6 C5 H52 . . . 108.7 no
H51 C5 H52 . . . 109.1 no
C5 C6 C7 . . . 103.9(2) no
C5 C6 H61 . . . 110.5 no
C7 C6 H61 . . . 110.9 no
C5 C6 H62 . . . 111.0 no
C7 C6 H62 . . . 110.3 no
H61 C6 H62 . . . 110.0 no
C6 C7 C3 . . . 104.02(19) no
C6 C7 C8 . . . 115.2(2) no
C3 C7 C8 . . . 96.39(18) no
C6 C7 H71 . . . 113.8 no
C3 C7 H71 . . . 112.7 no
C8 C7 H71 . . . 113.0 no
C7 C8 O1 . . . 103.93(19) no
C7 C8 O2 . . . 119.8(2) no
O1 C8 O2 . . . 106.06(17) no
C7 C8 C9 . . . 112.66(18) no
O1 C8 C9 . . . 109.78(19) no
O2 C8 C9 . . . 104.25(18) no
C8 C9 C9a . . . 107.95(18) no
C8 C9 C10 . . . 101.88(18) no
C9a C9 C10 . . . 122.82(19) no
C8 C9 H91 . . . 107.6 no
C9a C9 H91 . . . 109.3 no
C10 C9 H91 . . . 106.4 no
C9 C9a C1 . . . 110.4(2) no
C9 C9a N4 . . . 108.94(19) no
C1 C9a N4 . . . 99.16(19) no
C9 C9a H911 . . . 112.3 no
C1 C9a H911 . . . 113.4 no
N4 C9a H911 . . . 111.9 no
C9 C10 C11 . . . 100.13(17) no
C9 C10 C17 . . . 111.4(2) no
C11 C10 C17 . . . 114.6(2) no
C9 C10 H101 . . . 111.4 no
C11 C10 H101 . . . 108.3 no
C17 C10 H101 . . . 110.6 no
C10 C11 O2 . . . 111.99(19) no
C10 C11 C12 . . . 129.8(2) no
O2 C11 C12 . . . 118.2(2) no
O3 C12 C11 . . . 120.5(2) no
O3 C12 C13 . . . 107.1(2) no
C11 C12 C13 . . . 132.2(2) no
C12 C13 O4 . . . 117.0(2) no
C12 C13 C14 . . . 109.9(2) no
O4 C13 C14 . . . 133.0(2) no
C13 C14 C15 . . . 106.2(2) no
C13 C14 C16 . . . 133.7(3) no
C15 C14 C16 . . . 120.0(2) no
C14 C15 O3 . . . 109.1(2) no
C14 C15 O5 . . . 131.5(2) no
O3 C15 O5 . . . 119.5(3) no
C14 C16 H161 . . . 107.8 no
C14 C16 H162 . . . 110.6 no
H161 C16 H162 . . . 109.2 no
C14 C16 H163 . . . 112.0 no
H161 C16 H163 . . . 109.4 no
H162 C16 H163 . . . 107.8 no
C10 C17 H171 . . . 111.1 no
C10 C17 H172 . . . 109.6 no
H171 C17 H172 . . . 109.0 no
C10 C17 H173 . . . 109.7 no
H171 C17 H173 . . . 108.3 no
H172 C17 H173 . . . 109.1 no
C3 C18 C19 . . . 114.0(2) no
C3 C18 H181 . . . 109.0 no
C19 C18 H181 . . . 108.5 no
C3 C18 H182 . . . 108.1 no
C19 C18 H182 . . . 107.7 no
H181 C18 H182 . . . 109.5 no
C18 C19 C20 . . . 113.5(2) no
C18 C19 H191 . . . 108.6 no
C20 C19 H191 . . . 108.6 no
C18 C19 H192 . . . 108.7 no
C20 C19 H192 . . . 110.0 no
H191 C19 H192 . . . 107.1 no
C19 C20 C21 . . . 112.6(3) no
C19 C20 H201 . . . 109.3 no
C21 C20 H201 . . . 109.6 no
C19 C20 H202 . . . 106.9 no
C21 C20 H202 . . . 108.7 no
H201 C20 H202 . . . 109.7 no
C20 C21 H211 . . . 109.6 no
C20 C21 H212 . . . 112.1 no
H211 C21 H212 . . . 108.2 no
C20 C21 H213 . . . 109.6 no
H211 C21 H213 . . . 108.2 no
H212 C21 H213 . . . 108.9 no
O4 C22 H221 . . . 106.9 no
O4 C22 H222 . . . 109.8 no
H221 C22 H222 . . . 109.7 no
O4 C22 H223 . . . 110.5 no
H221 C22 H223 . . . 109.2 no
H222 C22 H223 . . . 110.6 no
C24 C23 H231 . . . 110.1 no
C24 C23 H232 . . . 110.4 no
H231 C23 H232 . . . 109.6 no
C24 C23 H233 . . . 109.6 no
H231 C23 H233 . . . 108.9 no
H232 C23 H233 . . . 108.1 no
C23 C24 O7 . . . 111.2(3) no
C23 C24 O6 . . . 125.6(3) no
O7 C24 O6 . . . 123.3(3) no
O7 C25 C26 . . . 111.4(3) no
O7 C25 H251 . . . 107.5 no
C26 C25 H251 . . . 109.1 no
O7 C25 H252 . . . 108.7 no
C26 C25 H252 . . . 109.7 no
H251 C25 H252 . . . 110.3 no
C25 C26 H261 . . . 109.6 no
C25 C26 H262 . . . 110.7 no
H261 C26 H262 . . . 108.8 no
C25 C26 H263 . . . 109.8 no
H261 C26 H263 . . . 109.5 no
H262 C26 H263 . . . 108.4 no

loop_
_geom_bond_atom_site_label_1
_geom_bond_atom_site_label_2
_geom_bond_site_symmetry_1
_geom_bond_site_symmetry_2
_geom_bond_distance
_geom_bond_publ_flag
O1 C2 . . 1.449(3) no
O1 C8 . . 1.436(3) no
O2 C8 . . 1.421(3) no
O2 C11 . . 1.389(3) no
O3 C12 . . 1.392(3) no
O3 C15 . . 1.394(3) no
O4 C13 . . 1.345(3) no
O4 C22 . . 1.435(3) no
O5 C15 . . 1.212(3) no
O6 C24 . . 1.197(4) no
O7 C24 . . 1.336(4) no
O7 C25 . . 1.453(3) no
N4 C3 . . 1.499(3) no
N4 C5 . . 1.471(3) no
N4 C9a . . 1.493(3) no
C1 C2 . . 1.520(4) no
C1 C9a . . 1.531(3) no
C1 H11 . . 0.984 no
C1 H12 . . 0.976 no
C2 C3 . . 1.559(3) no
C2 H21 . . 0.998 no
C3 C7 . . 1.565(3) no
C3 C18 . . 1.520(3) no
C5 C6 . . 1.552(4) no
C5 H51 . . 0.978 no
C5 H52 . . 0.993 no
C6 C7 . . 1.528(3) no
C6 H61 . . 0.981 no
C6 H62 . . 0.971 no
C7 C8 . . 1.508(3) no
C7 H71 . . 0.972 no
C8 C9 . . 1.519(3) no
C9 C9a . . 1.539(3) no
C9 C10 . . 1.545(3) no
C9 H91 . . 0.986 no
C9a H911 . . 0.989 no
C10 C11 . . 1.515(3) no
C10 C17 . . 1.532(3) no
C10 H101 . . 0.966 no
C11 C12 . . 1.338(3) no
C12 C13 . . 1.447(3) no
C13 C14 . . 1.350(4) no
C14 C15 . . 1.452(4) no
C14 C16 . . 1.505(3) no
C16 H161 . . 0.967 no
C16 H162 . . 0.980 no
C16 H163 . . 0.965 no
C17 H171 . . 0.965 no
C17 H172 . . 0.978 no
C17 H173 . . 0.980 no
C18 C19 . . 1.525(4) no
C18 H181 . . 0.980 no
C18 H182 . . 1.000 no
C19 C20 . . 1.521(4) no
C19 H191 . . 0.980 no
C19 H192 . . 0.990 no
C20 C21 . . 1.518(5) no
C20 H201 . . 0.985 no
C20 H202 . . 0.983 no
C21 H211 . . 0.987 no
C21 H212 . . 0.979 no
C21 H213 . . 0.975 no
C22 H221 . . 0.991 no
C22 H222 . . 0.970 no
C22 H223 . . 0.981 no
C23 C24 . . 1.489(5) no
C23 H231 . . 0.968 no
C23 H232 . . 0.977 no
C23 H233 . . 0.984 no
C25 C26 . . 1.504(4) no
C25 H251 . . 1.000 no
C25 H252 . . 0.999 no
C26 H261 . . 0.973 no
C26 H262 . . 0.987 no
C26 H263 . . 0.991 no

loop_
_geom_contact_atom_site_label_1
_geom_contact_atom_site_label_2
_geom_contact_distance
_geom_contact_site_symmetry_1
_geom_contact_site_symmetry_2
_geom_contact_publ_flag
O1 O2 3.489(2) . 2_566 no
O2 C25 3.277(4) . 1_565 no
O2 C2 3.543(3) . 2_466 no
O3 C26 3.250(4) . 1_565 no
O3 C25 3.379(4) . 1_565 no
O3 C5 3.446(3) . 2_566 no
O5 C22 3.375(5) . 3_656 no
O6 C10 3.477(3) . . no
O6 C1 3.485(4) . . no
O7 C16 3.422(3) . 3_646 no
C2 C11 3.594(3) . 2_566 no
C5 C15 3.453(3) . 2_466 no

loop_
_geom_hbond_atom_site_label_D
_geom_hbond_atom_site_label_H
_geom_hbond_atom_site_label_A
_geom_hbond_site_symmetry_D
_geom_hbond_site_symmetry_H
_geom_hbond_site_symmetry_A
_geom_hbond_distance_DH
_geom_hbond_distance_HA
_geom_hbond_distance_DA
_geom_hbond_angle_DHA
_geom_hbond_publ_flag
C17 H171 O4 . . . 0.97 2.33 3.046(4) 130 yes
C22 H222 O5 . . 3_646 0.97 2.43 3.374(4) 165 yes
C1 H11 O6 . . . 0.98 2.66 3.485(4) 142 yes
C10 H101 O6 . . . 0.97 2.70 3.477(3) 138 yes

loop_
_geom_torsion_atom_site_label_1
_geom_torsion_atom_site_label_2
_geom_torsion_atom_site_label_3
_geom_torsion_atom_site_label_4
_geom_torsion_site_symmetry_1
_geom_torsion_site_symmetry_2
_geom_torsion_site_symmetry_3
_geom_torsion_site_symmetry_4
_geom_torsion
_geom_torsion_publ_flag
O1 C2 C1 C9a . . . . 75.1(2) no
O1 C2 C3 N4 . . . . -107.2(2) no
O1 C2 C3 C7 . . . . -0.7(2) no
O1 C2 C3 C18 . . . . 127.9(2) no
O1 C8 O2 C11 . . . . -77.4(2) no
O1 C8 C7 C3 . . . . 49.8(2) no
O1 C8 C7 C6 . . . . 158.7(2) no
O1 C8 C9 C10 . . . . 72.6(2) no
O1 C8 C9 C9a . . . . -57.9(2) no
O2 C8 O1 C2 . . . . 179.6(2) no
O2 C8 C7 C3 . . . . 167.9(2) no
O2 C8 C7 C6 . . . . -83.2(3) no
O2 C8 C9 C10 . . . . -40.6(2) no
O2 C8 C9 C9a . . . . -171.2(2) no
O2 C11 C10 C9 . . . . -4.1(2) no
O2 C11 C10 C17 . . . . -123.5(2) no
O2 C11 C12 O3 . . . . 4.6(3) no
O2 C11 C12 C13 . . . . -169.4(2) no
O3 C12 C11 C10 . . . . -176.2(2) no
O3 C12 C13 O4 . . . . -177.0(2) no
O3 C12 C13 C14 . . . . -0.2(3) no
O3 C15 C14 C13 . . . . -1.4(3) no
O3 C15 C14 C16 . . . . 176.9(2) no
O4 C13 C12 C11 . . . . -2.4(4) no
O4 C13 C14 C15 . . . . 177.0(2) no
O4 C13 C14 C16 . . . . -0.9(5) no
O5 C15 O3 C12 . . . . -179.8(2) no
O5 C15 C14 C13 . . . . 179.9(3) no
O5 C15 C14 C16 . . . . -1.9(4) no
O6 C24 O7 C25 . . . . 1.4(4) no
N4 C3 C2 C1 . . . . 6.7(2) no
N4 C3 C7 C6 . . . . -38.7(2) no
N4 C3 C7 C8 . . . . 79.4(2) no
N4 C3 C18 C19 . . . . -60.4(3) no
N4 C5 C6 C7 . . . . 0.6(3) no
N4 C9a C1 C2 . . . . 52.8(2) no
N4 C9a C9 C8 . . . . -51.8(2) no
N4 C9a C9 C10 . . . . -169.7(2) no
C1 C2 O1 C8 . . . . -79.7(2) no
C1 C2 C3 C7 . . . . 113.1(2) no
C1 C2 C3 C18 . . . . -118.2(2) no
C1 C9a N4 C3 . . . . -50.1(2) no
C1 C9a N4 C5 . . . . -164.2(2) no
C1 C9a C9 C8 . . . . 56.1(2) no
C1 C9a C9 C10 . . . . -61.8(3) no
C2 O1 C8 C7 . . . . -53.2(2) no
C2 O1 C8 C9 . . . . 67.5(2) no
C2 C1 C9a C9 . . . . -61.4(2) no
C2 C3 N4 C5 . . . . 147.5(2) no
C2 C3 N4 C9a . . . . 26.8(2) no
C2 C3 C7 C6 . . . . -146.3(2) no
C2 C3 C7 C8 . . . . -28.3(2) no
C2 C3 C18 C19 . . . . 59.5(3) no
C3 N4 C5 C6 . . . . -25.4(2) no
C3 N4 C9a C9 . . . . 65.3(2) no
C3 C2 O1 C8 . . . . 31.6(2) no
C3 C2 C1 C9a . . . . -36.3(2) no
C3 C7 C6 C5 . . . . 23.2(2) no
C3 C7 C8 C9 . . . . -68.9(2) no
C3 C18 C19 C20 . . . . 177.6(2) no
C5 N4 C3 C7 . . . . 39.3(2) no
C5 N4 C3 C18 . . . . -85.6(2) no
C5 N4 C9a C9 . . . . -48.8(2) no
C5 C6 C7 C8 . . . . -81.0(2) no
C6 C5 N4 C9a . . . . 87.6(2) no
C6 C7 C3 C18 . . . . 84.6(2) no
C6 C7 C8 C9 . . . . 39.9(3) no
C7 C3 N4 C9a . . . . -81.4(2) no
C7 C3 C18 C19 . . . . -177.6(2) no
C7 C8 O2 C11 . . . . 165.6(2) no
C7 C8 C9 C10 . . . . -172.1(2) no
C7 C8 C9 C9a . . . . 57.4(2) no
C8 O2 C11 C10 . . . . -21.4(2) no
C8 O2 C11 C12 . . . . 157.9(2) no
C8 C7 C3 C18 . . . . -157.3(2) no
C8 C9 C10 C11 . . . . 26.1(2) no
C8 C9 C10 C17 . . . . 147.8(2) no
C9 C8 O2 C11 . . . . 38.5(2) no
C9 C10 C11 C12 . . . . 176.6(2) no
C10 C11 C12 C13 . . . . 9.8(4) no
C11 C10 C9 C9a . . . . 146.8(2) no
C11 C12 O3 C15 . . . . -176.0(2) no
C11 C12 C13 C14 . . . . 174.4(3) no
C12 O3 C15 C14 . . . . 1.2(2) no
C12 C11 C10 C17 . . . . 57.2(3) no
C12 C13 O4 C22 . . . . 176.0(2) no
C12 C13 C14 C15 . . . . 0.9(3) no
C12 C13 C14 C16 . . . . -177.0(3) no
C13 C12 O3 C15 . . . . -0.6(2) no
C14 C13 O4 C22 . . . . 0.1(4) no
C17 C10 C9 C9a . . . . -91.5(2) no
C18 C3 N4 C9a . . . . 153.7(2) no
C18 C19 C20 C21 . . . . -174.5(3) no
C23 C24 O7 C25 . . . . -178.5(3) no
C24 O7 C25 C26 . . . . -87.9(3) no

loop_
_cod_related_entry_id
_cod_related_entry_database
_cod_related_entry_code
1 ChemSpider 30655848
